data_7235761
loop_
_publ_author_name
'Hu, Xiao-Li'
'Liu, Fu-Hong'
'Wang, Hai-Ning'
'Qin, Chao'
'Sun, Chun-Yi'
'Su, Zhong-Min'
'Liu, Fu-Chen'

_publ_section_title
;
 Controllable synthesis of isoreticular pillared-layer MOFs: gas
 adsorption, iodine sorption and sensing small molecules
;
_journal_issue 36
_journal_name_full 'J. Mater. Chem. A'
_journal_page_first 14827
_journal_paper_doi 10.1039/C4TA01749H
_journal_volume 2
_journal_year 2014
_chemical_formula_sum 'C18 H12 N6 O5 Zn2'
_chemical_formula_weight 523.08
_space_group_crystal_system triclinic
_space_group_IT_number 2
_space_group_name_Hall '-P 1'
_space_group_name_H-M_alt 'P -1'
_atom_sites_solution_hydrogens geom
_atom_sites_solution_primary direct
_atom_sites_solution_secondary difmap
_audit_creation_method SHELXL-97
_cell_angle_alpha 109.41
_cell_angle_beta 91.29
_cell_angle_gamma 90.88
_cell_formula_units_Z 4
_cell_length_a 13.628(5)
_cell_length_b 13.644(5)
_cell_length_c 19.080(5)
_cell_measurement_reflns_used 16642
_cell_measurement_temperature 293(2)
_cell_measurement_theta_max 24.42
_cell_measurement_theta_min 1.85
_cell_volume 3344.3(19)
_computing_cell_refinement 'Bruker SAINT'
_computing_data_collection 'Bruker APEX2'
_computing_data_reduction 'Bruker SAINT'
_computing_structure_refinement 'SHELXL-97 (Sheldrick, 2008)'
_computing_structure_solution 'SHELXS-97 (Sheldrick, 2008)'
_diffrn_ambient_temperature 293(2)
_diffrn_measured_fraction_theta_full 0.989
_diffrn_measured_fraction_theta_max 0.989
_diffrn_measurement_device_type 'Bruker SMART Apex II CCD Detector'
_diffrn_measurement_method \w
_diffrn_radiation_monochromator graphite
_diffrn_radiation_source 'rotating anode'
_diffrn_radiation_type MoK\a
_diffrn_radiation_wavelength 0.71073
_diffrn_reflns_av_R_equivalents 0.0298
_diffrn_reflns_av_sigmaI/netI 0.0704
_diffrn_reflns_limit_h_max 15
_diffrn_reflns_limit_h_min -15
_diffrn_reflns_limit_k_max 14
_diffrn_reflns_limit_k_min -15
_diffrn_reflns_limit_l_max 22
_diffrn_reflns_limit_l_min -22
_diffrn_reflns_number 16642
_diffrn_reflns_theta_full 24.42
_diffrn_reflns_theta_max 24.42
_diffrn_reflns_theta_min 1.85
_exptl_absorpt_coefficient_mu 1.461
_exptl_absorpt_correction_T_max 0.7026
_exptl_absorpt_correction_T_min 0.6851
_exptl_absorpt_correction_type multi-scan
_exptl_absorpt_process_details 'SADABS, Sheldrick (2008)'
_exptl_crystal_colour colorless
_exptl_crystal_density_diffrn 1.039
_exptl_crystal_density_method 'not measured'
_exptl_crystal_description block
_exptl_crystal_F_000 1048
_exptl_crystal_size_max 0.28
_exptl_crystal_size_mid 0.26
_exptl_crystal_size_min 0.26
_platon_squeeze_details
;
;
_refine_diff_density_max 2.009
_refine_diff_density_min -0.673
_refine_diff_density_rms 0.098
_refine_ls_extinction_method none
_refine_ls_goodness_of_fit_ref 1.038
_refine_ls_hydrogen_treatment constr
_refine_ls_matrix_type full
_refine_ls_number_parameters 630
_refine_ls_number_reflns 10891
_refine_ls_number_restraints 2322
_refine_ls_restrained_S_all 0.962
_refine_ls_R_factor_all 0.0788
_refine_ls_R_factor_gt 0.0558
_refine_ls_shift/su_max 0.017
_refine_ls_shift/su_mean 0.001
_refine_ls_structure_factor_coef Fsqd
_refine_ls_weighting_details 'calc w=1/[\s^2^(Fo^2^)+(0.0696P)^2^+0.0000P] where P=(Fo^2^+2Fc^2^)/3'
_refine_ls_weighting_scheme calc
_refine_ls_wR_factor_gt 0.1338
_refine_ls_wR_factor_ref 0.1400
_reflns_number_gt 6900
_reflns_number_total 10891
_reflns_threshold_expression >2sigma(I)
_cod_data_source_file c4ta01749h2.cif
_cod_data_source_block 5
_cod_depositor_comments
;
The following automatic conversions were performed:

data item '_refine_ls_hydrogen_treatment' value 'CONSTR' was changed
to 'constr' in accordance with the
/home/saulius/struct/COD-crude-data/automatic-downloads/DataCite-retrospective/RSC/depositions/lib/dictionaries/cif_core.dic
dictionary named 'cif_core.dic' version 2.4.2 last updated on
2011-04-26.

Automatic conversion script
Id: cif_fix_values 6909 2019-04-08 15:41:33Z antanas 
;
_cod_database_code 7235761

loop_
_symmetry_equiv_pos_as_xyz
'x, y, z'
'-x, -y, -z'

loop_
_atom_site_label
_atom_site_type_symbol
_atom_site_fract_x
_atom_site_fract_y
_atom_site_fract_z
_atom_site_U_iso_or_equiv
_atom_site_adp_type
_atom_site_occupancy
_atom_site_symmetry_multiplicity
_atom_site_calc_flag
_atom_site_refinement_flags
_atom_site_disorder_assembly
_atom_site_disorder_group
C1 C 0.6896(3) -0.0847(3) -0.0818(2) 0.0335(11) Uani 1 1 d U . .
H1A H 0.6990 -0.1481 -0.1187 0.040 Uiso 1 1 calc R . .
C2 C 0.7146(3) 0.0630(3) -0.0047(2) 0.0329(10) Uani 1 1 d U . .
H2A H 0.7452 0.1253 0.0238 0.040 Uiso 1 1 calc R . .
C3 C 0.4662(3) 0.3457(3) 0.0852(2) 0.0318(10) Uani 1 1 d U . .
H3A H 0.4265 0.3519 0.1254 0.038 Uiso 1 1 calc R . .
C4 C 0.5624(3) 0.2865(3) -0.0018(2) 0.0324(10) Uani 1 1 d U . .
H4A H 0.6046 0.2427 -0.0350 0.039 Uiso 1 1 calc R . .
C5 C 0.9348(3) 0.2126(3) -0.0030(2) 0.0333(10) Uani 1 1 d U . .
H5A H 0.8866 0.2262 -0.0336 0.040 Uiso 1 1 calc R . .
C6 C 1.0455(4) 0.2330(4) 0.0777(3) 0.0420(12) Uani 1 1 d U . .
H6A H 1.0923 0.2636 0.1152 0.050 Uiso 1 1 calc R . .
C7 C 0.7828(3) 0.4402(3) 0.0041(3) 0.0346(10) Uani 1 1 d U . .
H7A H 0.7537 0.4088 0.0352 0.042 Uiso 1 1 calc R . .
C8 C 0.8031(3) 0.5091(4) -0.0770(3) 0.0389(12) Uani 1 1 d U . .
H8A H 0.7908 0.5364 -0.1149 0.047 Uiso 1 1 calc R . .
C9 C 0.5526(10) 0.1507(12) 0.2933(7) 0.0678(17) Uani 0.50 1 d PGU A 1
C10 C 0.4985(8) 0.2038(9) 0.3523(6) 0.0725(17) Uani 0.50 1 d PGU A 1
H10A H 0.4542 0.2527 0.3478 0.087 Uiso 0.50 1 calc PR A 1
C11 C 0.5091(7) 0.1855(8) 0.4179(5) 0.0732(16) Uani 0.50 1 d PGU A 1
H11A H 0.4720 0.2218 0.4582 0.088 Uiso 0.50 1 calc PR A 1
C12 C 0.5739(7) 0.1140(9) 0.4244(6) 0.0699(16) Uani 0.50 1 d PGU A 1
C13 C 0.6280(9) 0.0608(11) 0.3654(7) 0.0726(17) Uani 0.50 1 d PGU A 1
H13A H 0.6723 0.0119 0.3699 0.087 Uiso 0.50 1 calc PR A 1
C14 C 0.6174(11) 0.0792(13) 0.2999(7) 0.0703(17) Uani 0.50 1 d PGU A 1
H14A H 0.6545 0.0428 0.2595 0.084 Uiso 0.50 1 calc PR A 1
C15 C 0.5785(7) 0.1607(8) 0.5576(5) 0.0699(16) Uani 0.50 1 d PGU A 1
C16 C 0.5278(9) 0.1395(11) 0.6130(6) 0.0740(17) Uani 0.50 1 d PGU A 1
H16A H 0.4895 0.0789 0.6019 0.089 Uiso 0.50 1 calc PR A 1
C17 C 0.5340(12) 0.2081(12) 0.6850(7) 0.0708(17) Uani 0.50 1 d PGU A 1
H17A H 0.4999 0.1938 0.7223 0.085 Uiso 0.50 1 calc PR A 1
C18 C 0.5909(13) 0.2981(12) 0.7016(7) 0.0662(17) Uani 0.50 1 d PGU A 1
C19 C 0.6416(11) 0.3193(12) 0.6462(7) 0.0709(18) Uani 0.35 1 d PGU A 1
H19A H 0.6799 0.3799 0.6574 0.085 Uiso 0.35 1 calc PR A 1
C20 C 0.6354(8) 0.2507(9) 0.5743(6) 0.0729(16) Uani 0.50 1 d PGU A 1
H20A H 0.6695 0.2650 0.5370 0.087 Uiso 0.50 1 calc PR A 1
C9A C 0.5726(10) 0.1567(11) 0.2918(7) 0.0671(17) Uani 0.50 1 d PGU A 2
C10A C 0.5406(7) 0.2235(9) 0.3581(6) 0.0702(17) Uani 0.50 1 d PGU A 2
H10B H 0.5028 0.2800 0.3586 0.084 Uiso 0.50 1 calc PR A 2
C11A C 0.5644(7) 0.2069(8) 0.4236(5) 0.0703(16) Uani 0.50 1 d PGU A 2
H11B H 0.5427 0.2521 0.4684 0.084 Uiso 0.50 1 calc PR A 2
C12A C 0.6202(7) 0.1235(8) 0.4229(5) 0.0693(16) Uani 0.50 1 d PGU A 2
C13A C 0.6522(10) 0.0566(11) 0.3566(7) 0.0737(16) Uani 0.50 1 d PGU A 2
H13B H 0.6900 0.0002 0.3561 0.088 Uiso 0.50 1 calc PR A 2
C14A C 0.6284(12) 0.0732(13) 0.2910(7) 0.0710(17) Uani 0.50 1 d PGU A 2
H14B H 0.6501 0.0280 0.2462 0.085 Uiso 0.50 1 calc PR A 2
C15A C 0.6244(7) 0.1664(8) 0.5573(5) 0.0690(15) Uani 0.50 1 d PGU A 2
C16A C 0.5593(9) 0.1403(10) 0.6020(6) 0.0707(17) Uani 0.50 1 d PGU A 2
H16B H 0.5228 0.0784 0.5839 0.085 Uiso 0.50 1 calc PR A 2
C17A C 0.5479(12) 0.2049(12) 0.6731(7) 0.0711(17) Uani 0.50 1 d PGU A 2
H17B H 0.5036 0.1871 0.7035 0.085 Uiso 0.50 1 calc PR A 2
C18A C 0.6016(12) 0.2957(11) 0.6997(7) 0.0664(17) Uani 0.50 1 d PGU A 2
C19A C 0.6667(9) 0.3218(9) 0.6550(6) 0.0794(15) Uani 0.65 1 d PGU A 2
H19B H 0.7032 0.3836 0.6731 0.095 Uiso 0.65 1 calc PR A 2
C20A C 0.6781(7) 0.2571(8) 0.5839(5) 0.0760(15) Uani 0.50 1 d PGU A 2
H20B H 0.7224 0.2749 0.5535 0.091 Uiso 0.50 1 calc PR A 2
C21 C 0.5374(5) 0.1683(5) 0.2188(3) 0.0632(13) Uani 1 1 d U . .
C22 C 0.5976(5) 0.3681(5) 0.7793(3) 0.0626(12) Uani 1 1 d U . .
C23 C 1.0448(10) 0.1146(9) 0.2982(6) 0.0868(19) Uani 0.50 1 d PGU B 1
C24 C 0.9770(9) 0.0438(8) 0.3086(6) 0.0907(19) Uani 0.50 1 d PGU B 1
H24A H 0.9569 -0.0143 0.2688 0.109 Uiso 0.50 1 calc PR B 1
C25 C 0.9394(8) 0.0600(8) 0.3786(6) 0.0921(18) Uani 0.50 1 d PGU B 1
H25A H 0.8941 0.0127 0.3856 0.111 Uiso 0.50 1 calc PR B 1
C26 C 0.9696(8) 0.1469(8) 0.4382(5) 0.0949(17) Uani 0.50 1 d PGU B 1
C27 C 1.0373(8) 0.2176(8) 0.4277(5) 0.0943(16) Uani 0.50 1 d PGU B 1
H27A H 1.0575 0.2757 0.4675 0.113 Uiso 0.50 1 calc PR B 1
C28 C 1.0750(9) 0.2015(8) 0.3577(6) 0.0915(19) Uani 0.50 1 d PGU B 1
H28A H 1.1203 0.2488 0.3507 0.110 Uiso 0.50 1 calc PR B 1
C29 C 0.9541(8) 0.2405(8) 0.5713(5) 0.1007(9) Uani 0.50 1 d PGU B 1
C30 C 0.9086(8) 0.3334(8) 0.5861(5) 0.1007(9) Uani 0.50 1 d PGU B 1
H30A H 0.8654 0.3439 0.5510 0.121 Uiso 0.50 1 calc PR B 1
C31 C 0.9265(9) 0.4108(8) 0.6523(6) 0.1007(9) Uani 0.50 1 d PGU B 1
H31A H 0.8955 0.4740 0.6624 0.121 Uiso 0.50 1 calc PR B 1
C32 C 0.9900(9) 0.3953(8) 0.7039(5) 0.1007(9) Uani 0.50 1 d PGU B 1
C33 C 1.0355(9) 0.3024(8) 0.6891(5) 0.1007(9) Uani 0.50 1 d PGU B 1
H33A H 1.0787 0.2919 0.7242 0.121 Uiso 0.50 1 calc PR B 1
C34 C 1.0176(8) 0.2250(8) 0.6229(6) 0.1007(9) Uani 0.50 1 d PGU B 1
H34A H 1.0486 0.1618 0.6128 0.121 Uiso 0.50 1 calc PR B 1
C23A C 1.0390(10) 0.1433(9) 0.2964(6) 0.0849(19) Uani 0.50 1 d PGU B 2
C24A C 0.9653(9) 0.0861(8) 0.3123(6) 0.0908(19) Uani 0.50 1 d PGU B 2
H24B H 0.9481 0.0208 0.2789 0.109 Uiso 0.50 1 calc PR B 2
C25A C 0.9170(8) 0.1246(8) 0.3772(6) 0.0936(17) Uani 0.50 1 d PGU B 2
H25B H 0.8667 0.0856 0.3880 0.112 Uiso 0.50 1 calc PR B 2
C26A C 0.9423(8) 0.2203(9) 0.4261(5) 0.0966(17) Uani 0.50 1 d PGU B 2
C27A C 1.0160(8) 0.2775(8) 0.4102(5) 0.0964(16) Uani 0.50 1 d PGU B 2
H27B H 1.0333 0.3428 0.4436 0.116 Uiso 0.50 1 calc PR B 2
C28A C 1.0644(9) 0.2390(8) 0.3453(6) 0.094(2) Uani 0.50 1 d PGU B 2
H28B H 1.1146 0.2781 0.3344 0.112 Uiso 0.50 1 calc PR B 2
C29A C 0.9310(8) 0.3286(8) 0.5505(5) 0.1019(9) Uani 0.50 1 d PGU B 2
C30A C 0.8838(8) 0.4195(8) 0.5870(5) 0.1019(9) Uani 0.50 1 d PGU B 2
H30B H 0.8381 0.4458 0.5614 0.122 Uiso 0.50 1 calc PR B 2
C31A C 0.9045(9) 0.4713(8) 0.6615(6) 0.1019(9) Uani 0.50 1 d PGU B 2
H31B H 0.8727 0.5325 0.6861 0.122 Uiso 0.50 1 calc PR B 2
C32A C 0.9723(9) 0.4321(9) 0.6994(5) 0.1019(9) Uani 0.50 1 d PGU B 2
C33A C 1.0195(9) 0.3412(8) 0.6629(5) 0.1019(9) Uani 0.50 1 d PGU B 2
H33B H 1.0652 0.3149 0.6885 0.122 Uiso 0.50 1 calc PR B 2
C34A C 0.9988(8) 0.2895(8) 0.5884(5) 0.1019(9) Uani 0.50 1 d PGU B 2
H34B H 1.0306 0.2282 0.5638 0.122 Uiso 0.50 1 calc PR B 2
C35 C 1.0816(6) 0.1011(6) 0.2225(4) 0.0762(14) Uani 1 1 d U . .
C36 C 0.9954(8) 0.4801(7) 0.7819(5) 0.0940(16) Uani 1 1 d U . .
N1 N 0.7614(2) -0.0131(3) -0.05297(19) 0.0291(8) Uani 1 1 d . . .
N2 N 0.6218(3) 0.0426(3) -0.00086(18) 0.0282(8) Uani 1 1 d . A .
N3 N 0.6044(2) -0.0547(3) -0.05177(19) 0.0286(8) Uani 1 1 d . . .
N4 N 0.5185(3) 0.2621(3) 0.05258(19) 0.0284(8) Uani 1 1 d . A .
N5 N 0.5397(2) 0.3783(3) -0.00311(18) 0.0269(8) Uani 1 1 d . . .
N6 N 0.4763(2) 0.4192(3) 0.05460(18) 0.0287(8) Uani 1 1 d . . .
N7 N 0.9875(3) 0.2864(3) 0.0487(2) 0.0344(9) Uani 1 1 d . . .
N8 N 0.9589(3) 0.1191(3) -0.00543(19) 0.0297(9) Uani 1 1 d . . .
N9 N 1.0305(3) 0.1307(3) 0.0481(2) 0.0321(9) Uani 1 1 d . B .
N10 N 0.7330(3) 0.4665(3) -0.0467(2) 0.0330(9) Uani 1 1 d . . .
N11 N 0.8896(3) 0.5079(3) -0.0475(2) 0.0324(9) Uani 1 1 d . . .
N12 N 0.8771(3) 0.4624(3) 0.0068(2) 0.0344(9) Uani 1 1 d . . .
O1 O 0.5838(3) 0.1133(3) 0.1644(2) 0.0598(10) Uani 1 1 d . A .
O2 O 0.4754(4) 0.2282(4) 0.2111(2) 0.0822(14) Uani 1 1 d . A .
O3A O 0.5875(12) 0.0878(17) 0.4887(9) 0.109(3) Uani 0.50 1 d P A 1
O3B O 0.6339(12) 0.0930(17) 0.4862(9) 0.109(3) Uani 0.50 1 d P A 2
O4 O 0.5589(3) 0.3358(3) 0.82742(19) 0.0561(10) Uani 1 1 d . . .
O5 O 0.6366(3) 0.4571(3) 0.7974(2) 0.0670(11) Uani 1 1 d . A .
O6 O 1.0492(3) 0.0189(3) 0.17364(19) 0.0641(11) Uani 1 1 d . B .
O7 O 1.1433(3) 0.1584(3) 0.2063(2) 0.0743(12) Uani 1 1 d . B .
O8 O 0.8878(11) 0.2125(10) 0.4939(5) 0.109(3) Uani 0.42 1 d P B 1
O8A O 0.886(2) 0.3070(16) 0.4821(9) 0.109(3) Uani 0.23 1 d P B 2
O8B O 0.9367(13) 0.1457(11) 0.5089(6) 0.109(3) Uani 0.35 1 d P C 3
O9 O 0.9332(5) 0.5523(4) 0.8027(3) 0.1134(19) Uani 1 1 d . B .
O10 O 1.0534(4) 0.4627(4) 0.8234(3) 0.0979(16) Uani 1 1 d . . .
Zn1 Zn 0.52714(4) 0.12947(4) 0.07489(3) 0.02677(14) Uani 1 1 d . . .
Zn2 Zn 0.58982(4) 0.44493(4) -0.07691(3) 0.02726(14) Uani 1 1 d . . .
Zn3 Zn 0.98185(4) 0.44116(4) 0.07657(3) 0.03122(15) Uani 1 1 d . . .
Zn4 Zn 1.09608(4) 0.01855(4) 0.07753(3) 0.02857(14) Uani 1 1 d . . .

loop_
_atom_site_aniso_label
_atom_site_aniso_U_11
_atom_site_aniso_U_22
_atom_site_aniso_U_33
_atom_site_aniso_U_23
_atom_site_aniso_U_13
_atom_site_aniso_U_12
C1 0.033(3) 0.021(2) 0.039(3) -0.001(2) 0.004(2) 0.004(2)
C2 0.026(2) 0.027(2) 0.040(2) 0.0035(19) 0.0015(19) -0.0074(19)
C3 0.033(3) 0.028(2) 0.037(3) 0.015(2) 0.013(2) 0.004(2)
C4 0.031(2) 0.028(2) 0.037(2) 0.0102(19) 0.0087(19) 0.0042(19)
C5 0.034(2) 0.031(2) 0.040(2) 0.018(2) -0.009(2) -0.001(2)
C6 0.040(3) 0.032(3) 0.054(3) 0.015(2) -0.015(2) -0.007(2)
C7 0.028(2) 0.039(2) 0.044(3) 0.023(2) -0.001(2) -0.0003(19)
C8 0.032(3) 0.048(3) 0.045(3) 0.026(2) -0.002(2) 0.002(2)
C9 0.095(4) 0.068(3) 0.040(3) 0.017(2) 0.004(3) 0.005(3)
C10 0.099(4) 0.072(3) 0.044(3) 0.015(3) 0.006(3) 0.008(3)
C11 0.100(3) 0.073(3) 0.043(2) 0.014(2) 0.006(3) 0.007(3)
C12 0.098(3) 0.071(3) 0.039(2) 0.016(2) 0.005(3) 0.007(3)
C13 0.099(3) 0.074(3) 0.042(3) 0.016(2) 0.003(3) 0.009(3)
C14 0.098(4) 0.072(3) 0.040(3) 0.017(3) 0.005(3) 0.010(3)
C15 0.097(3) 0.071(2) 0.041(2) 0.017(2) 0.005(3) 0.008(3)
C16 0.099(3) 0.074(3) 0.044(3) 0.013(2) 0.006(3) 0.006(3)
C17 0.098(3) 0.072(3) 0.040(3) 0.015(3) 0.006(3) 0.009(3)
C18 0.093(3) 0.069(3) 0.036(3) 0.016(2) 0.004(3) 0.012(3)
C19 0.097(4) 0.073(3) 0.040(3) 0.015(3) 0.006(3) 0.008(3)
C20 0.099(3) 0.075(3) 0.042(2) 0.015(2) 0.007(3) 0.006(3)
C9A 0.095(4) 0.067(3) 0.039(3) 0.018(2) 0.006(3) 0.004(3)
C10A 0.095(4) 0.070(3) 0.042(3) 0.014(2) 0.004(3) 0.007(3)
C11A 0.095(3) 0.072(3) 0.042(2) 0.016(2) 0.003(3) 0.009(3)
C12A 0.096(3) 0.071(3) 0.040(2) 0.015(2) 0.005(3) 0.008(3)
C13A 0.099(3) 0.076(3) 0.043(3) 0.015(2) 0.004(3) 0.010(3)
C14A 0.098(4) 0.072(3) 0.041(3) 0.016(3) 0.006(3) 0.010(3)
C15A 0.097(3) 0.071(2) 0.038(2) 0.017(2) 0.005(3) 0.011(3)
C16A 0.096(3) 0.072(3) 0.040(3) 0.013(2) 0.007(3) 0.007(3)
C17A 0.097(3) 0.073(3) 0.040(3) 0.013(3) 0.006(3) 0.009(3)
C18A 0.092(3) 0.069(3) 0.037(3) 0.016(2) 0.005(3) 0.012(3)
C19A 0.102(3) 0.082(2) 0.047(2) 0.012(2) 0.009(2) 0.005(3)
C20A 0.099(3) 0.080(2) 0.045(2) 0.014(2) 0.007(2) 0.007(2)
C21 0.087(3) 0.063(3) 0.041(2) 0.018(2) 0.002(2) -0.002(3)
C22 0.082(3) 0.068(3) 0.038(2) 0.016(2) 0.003(2) 0.014(2)
C23 0.097(3) 0.098(3) 0.053(3) 0.010(3) 0.010(3) 0.005(3)
C24 0.101(3) 0.101(3) 0.057(3) 0.008(3) 0.012(3) 0.003(3)
C25 0.104(3) 0.100(3) 0.059(3) 0.009(3) 0.013(3) 0.001(3)
C26 0.108(3) 0.104(3) 0.059(3) 0.007(3) 0.014(3) 0.001(3)
C27 0.106(3) 0.103(3) 0.060(2) 0.008(3) 0.012(2) 0.001(3)
C28 0.104(3) 0.100(3) 0.058(3) 0.009(3) 0.012(3) 0.003(3)
C29 0.1133(15) 0.1065(15) 0.0653(14) 0.0052(14) 0.0138(14) -0.0006(15)
C30 0.1133(15) 0.1065(15) 0.0653(14) 0.0052(14) 0.0138(14) -0.0006(15)
C31 0.1133(15) 0.1065(15) 0.0653(14) 0.0052(14) 0.0138(14) -0.0006(15)
C32 0.1133(15) 0.1065(15) 0.0653(14) 0.0052(14) 0.0138(14) -0.0006(15)
C33 0.1133(15) 0.1065(15) 0.0653(14) 0.0052(14) 0.0138(14) -0.0006(15)
C34 0.1133(15) 0.1065(15) 0.0653(14) 0.0052(14) 0.0138(14) -0.0006(15)
C23A 0.097(3) 0.098(3) 0.052(3) 0.013(3) 0.008(3) 0.004(3)
C24A 0.102(3) 0.102(3) 0.056(3) 0.010(3) 0.011(3) 0.003(3)
C25A 0.102(3) 0.104(3) 0.061(3) 0.008(3) 0.011(3) 0.004(3)
C26A 0.106(3) 0.106(3) 0.062(3) 0.006(3) 0.012(3) 0.005(3)
C27A 0.107(3) 0.106(3) 0.061(2) 0.006(3) 0.011(2) 0.004(3)
C28A 0.103(3) 0.104(3) 0.060(3) 0.007(3) 0.011(3) 0.005(3)
C29A 0.1126(15) 0.1081(15) 0.0664(14) 0.0038(14) 0.0126(14) 0.0020(15)
C30A 0.1126(15) 0.1081(15) 0.0664(14) 0.0038(14) 0.0126(14) 0.0020(15)
C31A 0.1126(15) 0.1081(15) 0.0664(14) 0.0038(14) 0.0126(14) 0.0020(15)
C32A 0.1126(15) 0.1081(15) 0.0664(14) 0.0038(14) 0.0126(14) 0.0020(15)
C33A 0.1126(15) 0.1081(15) 0.0664(14) 0.0038(14) 0.0126(14) 0.0020(15)
C34A 0.1126(15) 0.1081(15) 0.0664(14) 0.0038(14) 0.0126(14) 0.0020(15)
C35 0.087(3) 0.088(3) 0.050(2) 0.018(2) 0.005(2) 0.010(3)
C36 0.111(3) 0.100(3) 0.063(3) 0.015(2) 0.020(3) -0.011(3)
N1 0.024(2) 0.0232(19) 0.035(2) 0.0025(17) 0.0034(16) 0.0049(16)
N2 0.032(2) 0.025(2) 0.025(2) 0.0048(16) 0.0034(16) 0.0022(16)
N3 0.024(2) 0.025(2) 0.032(2) 0.0031(16) 0.0033(16) -0.0013(16)
N4 0.034(2) 0.0202(19) 0.031(2) 0.0086(16) 0.0074(17) -0.0011(17)
N5 0.028(2) 0.025(2) 0.028(2) 0.0089(16) 0.0083(16) 0.0047(16)
N6 0.029(2) 0.039(2) 0.025(2) 0.0186(17) 0.0066(16) 0.0064(17)
N7 0.035(2) 0.030(2) 0.042(2) 0.0180(19) -0.0085(18) -0.0052(18)
N8 0.027(2) 0.027(2) 0.035(2) 0.0102(17) -0.0019(17) 0.0047(16)
N9 0.025(2) 0.026(2) 0.036(2) -0.0023(17) -0.0074(17) 0.0000(16)
N10 0.029(2) 0.038(2) 0.036(2) 0.0168(18) 0.0011(18) 0.0029(18)
N11 0.034(2) 0.029(2) 0.038(2) 0.0168(18) 0.0006(18) -0.0036(17)
N12 0.032(2) 0.031(2) 0.043(2) 0.0159(18) 0.0062(18) -0.0019(18)
O1 0.060(2) 0.079(3) 0.042(2) 0.023(2) -0.0067(19) -0.003(2)
O2 0.106(4) 0.087(3) 0.058(3) 0.031(2) -0.004(3) 0.004(3)
O3A 0.205(10) 0.090(3) 0.028(2) 0.011(2) 0.014(5) 0.021(7)
O3B 0.205(10) 0.090(3) 0.028(2) 0.011(2) 0.014(5) 0.021(7)
O4 0.070(3) 0.055(2) 0.037(2) 0.0068(18) -0.0009(19) 0.002(2)
O5 0.083(3) 0.058(3) 0.051(2) 0.006(2) 0.007(2) -0.002(2)
O6 0.080(3) 0.077(3) 0.034(2) 0.015(2) 0.0102(19) 0.006(2)
O7 0.087(3) 0.074(3) 0.058(3) 0.016(2) 0.006(2) 0.011(3)
O8 0.205(10) 0.090(3) 0.028(2) 0.011(2) 0.014(5) 0.021(7)
O8A 0.205(10) 0.090(3) 0.028(2) 0.011(2) 0.014(5) 0.021(7)
O8B 0.205(10) 0.090(3) 0.028(2) 0.011(2) 0.014(5) 0.021(7)
O9 0.147(5) 0.104(4) 0.088(4) 0.032(3) 0.001(4) -0.034(4)
O10 0.082(3) 0.129(4) 0.073(3) 0.022(3) 0.003(3) -0.015(3)
Zn1 0.0286(3) 0.0208(3) 0.0299(3) 0.0070(2) 0.0036(2) 0.0008(2)
Zn2 0.0280(3) 0.0274(3) 0.0278(3) 0.0107(2) 0.0059(2) 0.0068(2)
Zn3 0.0314(3) 0.0270(3) 0.0374(3) 0.0139(2) 0.0001(2) -0.0017(2)
Zn4 0.0245(3) 0.0270(3) 0.0319(3) 0.0067(2) -0.0004(2) 0.0037(2)

loop_
_atom_type_symbol
_atom_type_description
_atom_type_scat_dispersion_real
_atom_type_scat_dispersion_imag
_atom_type_scat_source
C C 0.0033 0.0016 'International Tables Vol C Tables 4.2.6.8 and 6.1.1.4'
H H 0.0000 0.0000 'International Tables Vol C Tables 4.2.6.8 and 6.1.1.4'
N N 0.0061 0.0033 'International Tables Vol C Tables 4.2.6.8 and 6.1.1.4'
O O 0.0106 0.0060 'International Tables Vol C Tables 4.2.6.8 and 6.1.1.4'
Zn Zn 0.2839 1.4301 'International Tables Vol C Tables 4.2.6.8 and 6.1.1.4'

loop_
_geom_angle_atom_site_label_1
_geom_angle_atom_site_label_2
_geom_angle_atom_site_label_3
_geom_angle
_geom_angle_site_symmetry_1
_geom_angle_site_symmetry_3
N3 C1 N1 112.3(4) . .
N3 C1 H1A 123.9 . .
N1 C1 H1A 123.9 . .
N2 C2 N1 113.7(4) . .
N2 C2 H2A 123.1 . .
N1 C2 H2A 123.1 . .
N6 C3 N4 113.2(4) . .
N6 C3 H3A 123.4 . .
N4 C3 H3A 123.4 . .
N5 C4 N4 112.8(4) . .
N5 C4 H4A 123.6 . .
N4 C4 H4A 123.6 . .
N8 C5 N7 112.1(4) . .
N8 C5 H5A 123.9 . .
N7 C5 H5A 123.9 . .
N7 C6 N9 113.2(4) . .
N7 C6 H6A 123.4 . .
N9 C6 H6A 123.4 . .
N12 C7 N10 113.7(4) . .
N12 C7 H7A 123.1 . .
N10 C7 H7A 123.1 . .
N11 C8 N10 112.6(4) . .
N11 C8 H8A 123.7 . .
N10 C8 H8A 123.7 . .
C10 C9 C14 120.0 . .
C10 C9 C21 119.8(9) . .
C14 C9 C21 120.2(9) . .
C11 C10 C9 120.0 . .
C11 C10 H10A 120.0 . .
C9 C10 H10A 120.0 . .
C10 C11 C12 120.0 . .
C10 C11 H11A 120.0 . .
C12 C11 H11A 120.0 . .
C13 C12 C11 120.0 . .
C13 C12 O3A 116.0(11) . .
C11 C12 O3A 124.0(10) . .
C12 C13 C14 120.0 . .
C12 C13 H13A 120.0 . .
C14 C13 H13A 120.0 . .
C13 C14 C9 120.0 . .
C13 C14 H14A 120.0 . .
C9 C14 H14A 120.0 . .
O3A C15 C16 121.8(10) . .
O3A C15 C20 117.4(10) . .
C16 C15 C20 120.0 . .
C17 C16 C15 120.0 . .
C17 C16 H16A 120.0 . .
C15 C16 H16A 120.0 . .
C18 C17 C16 120.0 . .
C18 C17 H17A 120.0 . .
C16 C17 H17A 120.0 . .
C19 C18 C17 120.0 . .
C19 C18 C22 121.6(10) . .
C17 C18 C22 118.4(10) . .
C18 C19 C20 120.0 . .
C18 C19 H19A 120.0 . .
C20 C19 H19A 120.0 . .
C19 C20 C15 120.0 . .
C19 C20 H20A 120.0 . .
C15 C20 H20A 120.0 . .
C14A C9A C10A 120.0 . .
C14A C9A C21 119.8(8) . .
C10A C9A C21 119.9(8) . .
C11A C10A C9A 120.0 . .
C11A C10A H10B 120.0 . .
C9A C10A H10B 120.0 . .
C10A C11A C12A 120.0 . .
C10A C11A H11B 120.0 . .
C12A C11A H11B 120.0 . .
C11A C12A C13A 120.0 . .
C11A C12A O3B 122.4(10) . .
C13A C12A O3B 116.8(11) . .
C14A C13A C12A 120.0 . .
C14A C13A H13B 120.0 . .
C12A C13A H13B 120.0 . .
C13A C14A C9A 120.0 . .
C13A C14A H14B 120.0 . .
C9A C14A H14B 120.0 . .
C20A C15A C16A 120.0 . .
C20A C15A O3B 124.2(9) . .
C16A C15A O3B 115.8(9) . .
C17A C16A C15A 120.0 . .
C17A C16A H16B 120.0 . .
C15A C16A H16B 120.0 . .
C16A C17A C18A 120.0 . .
C16A C17A H17B 120.0 . .
C18A C17A H17B 120.0 . .
C19A C18A C17A 120.0 . .
C19A C18A C22 116.9(9) . .
C17A C18A C22 123.0(9) . .
C20A C19A C18A 120.0 . .
C20A C19A H19B 120.0 . .
C18A C19A H19B 120.0 . .
C19A C20A C15A 120.0 . .
C19A C20A H20B 120.0 . .
C15A C20A H20B 120.0 . .
O2 C21 O1 120.8(5) . .
O2 C21 C9A 126.5(7) . .
O1 C21 C9A 112.6(8) . .
O2 C21 C9 120.8(8) . .
O1 C21 C9 118.2(8) . .
C9A C21 C9 10.8(10) . .
O5 C22 O4 120.9(5) . .
O5 C22 C18 122.2(8) . .
O4 C22 C18 116.8(8) . .
O5 C22 C18A 119.8(7) . .
O4 C22 C18A 119.2(8) . .
C18 C22 C18A 5.6(13) . .
O5 C22 Zn2 74.0(3) . 1_556
O4 C22 Zn2 47.1(3) . 1_556
C18 C22 Zn2 163.7(7) . 1_556
C18A C22 Zn2 164.4(7) . 1_556
C24 C23 C28 120.0 . .
C24 C23 C35 120.5(8) . .
C28 C23 C35 119.4(8) . .
C23 C24 C25 120.0 . .
C23 C24 H24A 120.0 . .
C25 C24 H24A 120.0 . .
C24 C25 C26 120.0 . .
C24 C25 H25A 120.0 . .
C26 C25 H25A 120.0 . .
C27 C26 C25 120.0 . .
C27 C26 O8 107.6(8) . .
C25 C26 O8 118.9(8) . .
C26 C27 C28 120.0 . .
C26 C27 H27A 120.0 . .
C28 C27 H27A 120.0 . .
C23 C28 C27 120.0 . .
C23 C28 H28A 120.0 . .
C27 C28 H28A 120.0 . .
C30 C29 C34 120.0 . .
C30 C29 O8 81.9(8) . .
C34 C29 O8 158.1(8) . .
C29 C30 C31 120.0 . .
C29 C30 H30A 120.0 . .
C31 C30 H30A 120.0 . .
C30 C31 C32 120.0 . .
C30 C31 H31A 120.0 . .
C32 C31 H31A 120.0 . .
C33 C32 C31 120.0 . .
C33 C32 C36 122.4(8) . .
C31 C32 C36 117.0(8) . .
C32 C33 C34 120.0 . .
C32 C33 H33A 120.0 . .
C34 C33 H33A 120.0 . .
C33 C34 C29 120.0 . .
C33 C34 H34A 120.0 . .
C29 C34 H34A 120.0 . .
C24A C23A C28A 120.0 . .
C24A C23A C35 116.9(8) . .
C28A C23A C35 122.8(8) . .
C25A C24A C23A 120.0 . .
C25A C24A H24B 120.0 . .
C23A C24A H24B 120.0 . .
C24A C25A C26A 120.0 . .
C24A C25A H25B 120.0 . .
C26A C25A H25B 120.0 . .
C27A C26A C25A 120.0 . .
C27A C26A O8A 100.1(11) . .
C25A C26A O8A 134.4(12) . .
C26A C27A C28A 120.0 . .
C26A C27A H27B 120.0 . .
C28A C27A H27B 120.0 . .
C23A C28A C27A 120.0 . .
C23A C28A H28B 120.0 . .
C27A C28A H28B 120.0 . .
O8A C29A C30A 98.4(12) . .
O8A C29A C34A 141.6(12) . .
C30A C29A C34A 120.0 . .
C29A C30A C31A 120.0 . .
C29A C30A H30B 120.0 . .
C31A C30A H30B 120.0 . .
C30A C31A C32A 120.0 . .
C30A C31A H31B 120.0 . .
C32A C31A H31B 120.0 . .
C33A C32A C31A 120.0 . .
C33A C32A C36 116.3(8) . .
C31A C32A C36 123.6(8) . .
C34A C33A C32A 120.0 . .
C34A C33A H33B 120.0 . .
C32A C33A H33B 120.0 . .
C33A C34A C29A 120.0 . .
C33A C34A H34B 120.0 . .
C29A C34A H34B 120.0 . .
O7 C35 O6 120.5(6) . .
O7 C35 C23A 116.2(8) . .
O6 C35 C23A 122.7(8) . .
O7 C35 C23 126.3(8) . .
O6 C35 C23 113.0(7) . .
C23A C35 C23 16.0(8) . .
O10 C36 O9 123.0(8) . .
O10 C36 C32A 134.0(10) . .
O9 C36 C32A 103.0(9) . .
O10 C36 C32 113.4(10) . .
O9 C36 C32 122.7(9) . .
C32A C36 C32 22.2(6) . .
O10 C36 Zn3 49.1(4) . 2_766
O9 C36 Zn3 74.0(5) . 2_766
C32A C36 Zn3 174.9(7) . 2_766
C32 C36 Zn3 158.3(7) . 2_766
C2 N1 C1 102.7(4) . .
C2 N1 Zn4 128.3(3) . 2_755
C1 N1 Zn4 129.0(3) . 2_755
C2 N2 N3 105.8(3) . .
C2 N2 Zn1 126.5(3) . .
N3 N2 Zn1 127.2(3) . .
C1 N3 N2 105.5(3) . .
C1 N3 Zn1 129.1(3) . 2_655
N2 N3 Zn1 125.5(3) . 2_655
C3 N4 C4 102.9(3) . .
C3 N4 Zn1 129.5(3) . .
C4 N4 Zn1 127.6(3) . .
C4 N5 N6 106.5(3) . .
C4 N5 Zn2 125.4(3) . .
N6 N5 Zn2 128.1(3) . .
C3 N6 N5 104.6(3) . .
C3 N6 Zn2 130.1(3) . 2_665
N5 N6 Zn2 125.1(2) . 2_665
C6 N7 C5 103.3(4) . .
C6 N7 Zn3 127.4(3) . .
C5 N7 Zn3 129.3(3) . .
C5 N8 N9 106.9(3) . .
C5 N8 Zn4 126.9(3) . 2_755
N9 N8 Zn4 126.2(3) . 2_755
C6 N9 N8 104.5(3) . .
C6 N9 Zn4 127.7(3) . .
N8 N9 Zn4 127.8(3) . .
C7 N10 C8 102.7(4) . .
C7 N10 Zn2 130.0(3) . .
C8 N10 Zn2 127.2(3) . .
C8 N11 N12 106.2(3) . .
C8 N11 Zn3 127.1(3) . 2_765
N12 N11 Zn3 126.7(3) . 2_765
C7 N12 N11 104.8(3) . .
C7 N12 Zn3 128.4(3) . .
N11 N12 Zn3 126.8(3) . .
C21 O1 Zn1 108.4(4) . .
C15 O3A C12 120.8(18) . .
C15A O3B C12A 119.6(18) . .
C22 O4 Zn2 104.8(4) . 1_556
C35 O6 Zn4 107.7(4) . .
C26 O8 C29 97.3(10) . .
C29A O8A C26A 108.2(17) . .
C36 O10 Zn3 104.2(6) . 2_766
O1 Zn1 N4 126.19(15) . .
O1 Zn1 N3 109.17(15) . 2_655
N4 Zn1 N3 108.83(14) . 2_655
O1 Zn1 N2 99.49(16) . .
N4 Zn1 N2 104.36(14) . .
N3 Zn1 N2 106.81(13) 2_655 .
O4 Zn2 N6 118.38(14) 1_554 2_665
O4 Zn2 N10 115.74(16) 1_554 .
N6 Zn2 N10 110.79(14) 2_665 .
O4 Zn2 N5 101.79(15) 1_554 .
N6 Zn2 N5 106.69(13) 2_665 .
N10 Zn2 N5 100.93(14) . .
O4 Zn2 C22 28.08(17) 1_554 1_554
N6 Zn2 C22 106.17(16) 2_665 1_554
N10 Zn2 C22 101.75(18) . 1_554
N5 Zn2 C22 129.65(18) . 1_554
O10 Zn3 N7 124.72(19) 2_766 .
O10 Zn3 N12 104.37(19) 2_766 .
N7 Zn3 N12 103.70(14) . .
O10 Zn3 N11 108.70(17) 2_766 2_765
N7 Zn3 N11 107.54(15) . 2_765
N12 Zn3 N11 106.39(14) . 2_765
O10 Zn3 C36 26.7(3) 2_766 2_766
N7 Zn3 C36 108.0(2) . 2_766
N12 Zn3 C36 131.0(3) . 2_766
N11 Zn3 C36 98.5(2) 2_765 2_766
O6 Zn4 N1 123.17(16) . 2_755
O6 Zn4 N9 109.91(16) . .
N1 Zn4 N9 110.21(14) 2_755 .
O6 Zn4 N8 103.22(16) . 2_755
N1 Zn4 N8 102.56(14) 2_755 2_755
N9 Zn4 N8 105.94(13) . 2_755

loop_
_geom_bond_atom_site_label_1
_geom_bond_atom_site_label_2
_geom_bond_distance
_geom_bond_site_symmetry_2
C1 N3 1.317(5) .
C1 N1 1.342(5) .
C1 H1A 0.9300 .
C2 N2 1.300(5) .
C2 N1 1.320(5) .
C2 H2A 0.9300 .
C3 N6 1.324(5) .
C3 N4 1.331(5) .
C3 H3A 0.9300 .
C4 N5 1.302(5) .
C4 N4 1.341(5) .
C4 H4A 0.9300 .
C5 N8 1.309(5) .
C5 N7 1.337(5) .
C5 H5A 0.9300 .
C6 N7 1.315(5) .
C6 N9 1.331(5) .
C6 H6A 0.9300 .
C7 N12 1.313(5) .
C7 N10 1.319(5) .
C7 H7A 0.9300 .
C8 N11 1.298(5) .
C8 N10 1.347(5) .
C8 H8A 0.9300 .
C9 C10 1.360(7) .
C9 C14 1.360(7) .
C9 C21 1.529(14) .
C10 C11 1.360(7) .
C10 H10A 0.9300 .
C11 C12 1.360(7) .
C11 H11A 0.9300 .
C12 C13 1.360(7) .
C12 O3A 1.40(2) .
C13 C14 1.360(7) .
C13 H13A 0.9300 .
C14 H14A 0.9300 .
C15 O3A 1.37(2) .
C15 C16 1.382(8) .
C15 C20 1.382(8) .
C16 C17 1.381(8) .
C16 H16A 0.9300 .
C17 C18 1.381(8) .
C17 H17A 0.9300 .
C18 C19 1.381(8) .
C18 C22 1.473(14) .
C19 C20 1.382(8) .
C19 H19A 0.9300 .
C20 H20A 0.9300 .
C9A C14A 1.376(7) .
C9A C10A 1.376(7) .
C9A C21 1.521(14) .
C10A C11A 1.376(7) .
C10A H10B 0.9300 .
C11A C12A 1.376(7) .
C11A H11B 0.9300 .
C12A C13A 1.376(7) .
C12A O3B 1.41(2) .
C13A C14A 1.376(7) .
C13A H13B 0.9300 .
C14A H14B 0.9300 .
C15A C20A 1.365(8) .
C15A C16A 1.365(8) .
C15A O3B 1.40(2) .
C16A C17A 1.365(8) .
C16A H16B 0.9300 .
C17A C18A 1.365(8) .
C17A H17B 0.9300 .
C18A C19A 1.365(8) .
C18A C22 1.516(13) .
C19A C20A 1.365(8) .
C19A H19B 0.9300 .
C20A H20B 0.9300 .
C21 O2 1.224(7) .
C21 O1 1.252(7) .
C22 O5 1.252(7) .
C22 O4 1.264(6) .
C22 Zn2 2.596(6) 1_556
C23 C24 1.390(6) .
C23 C28 1.391(6) .
C23 C35 1.494(12) .
C24 C25 1.391(6) .
C24 H24A 0.9300 .
C25 C26 1.391(6) .
C25 H25A 0.9300 .
C26 C27 1.391(6) .
C26 O8 1.620(16) .
C27 C28 1.391(6) .
C27 H27A 0.9300 .
C28 H28A 0.9300 .
C29 C30 1.365(6) .
C29 C34 1.366(6) .
C29 O8 1.643(14) .
C30 C31 1.366(6) .
C30 H30A 0.9300 .
C31 C32 1.366(6) .
C31 H31A 0.9300 .
C32 C33 1.365(6) .
C32 C36 1.552(12) .
C33 C34 1.366(6) .
C33 H33A 0.9300 .
C34 H34A 0.9300 .
C23A C24A 1.363(7) .
C23A C28A 1.363(7) .
C23A C35 1.471(12) .
C24A C25A 1.363(7) .
C24A H24B 0.9300 .
C25A C26A 1.363(7) .
C25A H25B 0.9300 .
C26A C27A 1.363(7) .
C26A O8A 1.53(2) .
C27A C28A 1.363(7) .
C27A H27B 0.9300 .
C28A H28B 0.9300 .
C29A O8A 1.37(2) .
C29A C30A 1.381(6) .
C29A C34A 1.381(6) .
C30A C31A 1.381(6) .
C30A H30B 0.9300 .
C31A C32A 1.381(6) .
C31A H31B 0.9300 .
C32A C33A 1.381(6) .
C32A C36 1.513(12) .
C33A C34A 1.381(6) .
C33A H33B 0.9300 .
C34A H34B 0.9300 .
C35 O7 1.250(8) .
C35 O6 1.263(7) .
C36 O10 1.188(10) .
C36 O9 1.275(10) .
C36 Zn3 2.562(8) 2_766
N1 Zn4 2.004(3) 2_755
N2 N3 1.373(4) .
N2 Zn1 2.037(4) .
N3 Zn1 2.014(3) 2_655
N4 Zn1 1.996(3) .
N5 N6 1.385(5) .
N5 Zn2 2.038(3) .
N6 Zn2 1.993(4) 2_665
N7 Zn3 2.001(4) .
N8 N9 1.365(4) .
N8 Zn4 2.043(3) 2_755
N9 Zn4 2.011(4) .
N10 Zn2 2.011(4) .
N11 N12 1.385(4) .
N11 Zn3 2.031(4) 2_765
N12 Zn3 2.019(4) .
O1 Zn1 1.938(3) .
O4 Zn2 1.966(3) 1_556
O6 Zn4 1.954(3) .
O10 Zn3 1.998(5) 2_766
Zn1 N3 2.014(3) 2_655
Zn2 O4 1.966(3) 1_554
Zn2 N6 1.993(4) 2_665
Zn2 C22 2.596(6) 1_554
Zn3 O10 1.998(5) 2_766
Zn3 N11 2.031(4) 2_765
Zn3 C36 2.562(8) 2_766
Zn4 N1 2.004(4) 2_755
Zn4 N8 2.043(3) 2_755

loop_
_platon_squeeze_void_nr
_platon_squeeze_void_average_x
_platon_squeeze_void_average_y
_platon_squeeze_void_average_z
_platon_squeeze_void_volume
_platon_squeeze_void_count_electrons
_platon_squeeze_void_content
1 0.002 -0.047 0.501 1641 488 ' '
